data_7005037
loop_
_publ_author_name
'Chiozzone, Ra\'ul'
'Gonz\'alez, Ricardo'
'Kremer, Carlos'
'Cerd\'a, Mar\'ia Fernanda'
'Armentano, Donatella'
'De Munno, Giovanni'
'Mart\'inez-Lillo, Jos\'e'
'Faus, Juan'

_publ_section_title
;
 A novel series of rhenium-bipyrimidine complexes: synthesis, crystal
 structure and electrochemical properties.
;
_journal_issue 6
_journal_name_full 'Dalton transactions (Cambridge, England : 2003)'
_journal_page_first 653
_journal_page_last 660
_journal_paper_doi 10.1039/b615136a
_journal_year 2007
_chemical_formula_sum 'C8 H6 Cl4 N4 Re'
_chemical_formula_weight 486.17
_chemical_name_systematic
;
?
;
_space_group_IT_number 19
_symmetry_cell_setting orthorhombic
_symmetry_space_group_name_Hall 'P 2ac 2ab'
_symmetry_space_group_name_H-M 'P 21 21 21'
_atom_sites_solution_hydrogens geom
_atom_sites_solution_primary direct
_atom_sites_solution_secondary difmap
_audit_creation_method SHELXL-97
_cell_angle_alpha 90.00
_cell_angle_beta 90.00
_cell_angle_gamma 90.00
_cell_formula_units_Z 4
_cell_length_a 9.154(2)
_cell_length_b 10.703(3)
_cell_length_c 13.401(2)
_cell_measurement_reflns_used 30
_cell_measurement_temperature 293(2)
_cell_measurement_theta_max 30
_cell_measurement_theta_min 15
_cell_volume 1313.0(5)
_computing_cell_refinement 'Siemens P3'
_computing_data_collection 'Siemens P3'
_computing_data_reduction 'Siemens SHELXTL'
_computing_molecular_graphics XP
_computing_publication_material 'SHELXL-97 (Sheldrick, 1997)'
_computing_structure_refinement 'SHELXL-97 (Sheldrick, 1997)'
_computing_structure_solution 'SHELXS-97 (Sheldrick, 1990)'
_diffrn_ambient_temperature 293(2)
_diffrn_measured_fraction_theta_full 1.000
_diffrn_measured_fraction_theta_max 1.000
_diffrn_measurement_device_type 'R3m/V automatic four-circle diffractometer'
_diffrn_measurement_method omega/2-theta-scans
_diffrn_radiation_monochromator graphite
_diffrn_radiation_source 'fine-focus sealed tube'
_diffrn_radiation_type MoK\a
_diffrn_radiation_wavelength 0.71073
_diffrn_reflns_av_R_equivalents 0.0405
_diffrn_reflns_av_sigmaI/netI 0.0364
_diffrn_reflns_limit_h_max 12
_diffrn_reflns_limit_h_min 0
_diffrn_reflns_limit_k_max 15
_diffrn_reflns_limit_k_min -15
_diffrn_reflns_limit_l_max 18
_diffrn_reflns_limit_l_min 0
_diffrn_reflns_number 4577
_diffrn_reflns_theta_full 30.06
_diffrn_reflns_theta_max 30.06
_diffrn_reflns_theta_min 2.44
_diffrn_standards_decay_% 1.9
_diffrn_standards_interval_count 50
_diffrn_standards_number 2
_exptl_absorpt_coefficient_mu 10.049
_exptl_absorpt_correction_T_max 0.1965
_exptl_absorpt_correction_T_min 0.0931
_exptl_absorpt_correction_type analytical
_exptl_absorpt_process_details XABS
_exptl_crystal_colour GOLDEN
_exptl_crystal_density_diffrn 2.459
_exptl_crystal_density_method 'not measured'
_exptl_crystal_description IRREGUALR
_exptl_crystal_F_000 900
_exptl_crystal_size_max 0.45
_exptl_crystal_size_mid 0.38
_exptl_crystal_size_min 0.24
_refine_diff_density_max 1.362
_refine_diff_density_min -1.844
_refine_diff_density_rms 0.227
_refine_ls_abs_structure_details 'Flack H D (1983), Acta Cryst. A39, 876-881'
_refine_ls_abs_structure_Flack 0.008(15)
_refine_ls_extinction_method none
_refine_ls_goodness_of_fit_ref 1.058
_refine_ls_hydrogen_treatment riding
_refine_ls_matrix_type full
_refine_ls_number_parameters 155
_refine_ls_number_reflns 3835
_refine_ls_number_restraints 0
_refine_ls_restrained_S_all 1.058
_refine_ls_R_factor_all 0.0459
_refine_ls_R_factor_gt 0.0422
_refine_ls_shift/su_max 0.000
_refine_ls_shift/su_mean 0.000
_refine_ls_structure_factor_coef Fsqd
_refine_ls_weighting_details 'calc w=1/[\s^2^(Fo^2^)+(0.0655P)^2^+4.6335P] where P=(Fo^2^+2Fc^2^)/3'
_refine_ls_weighting_scheme calc
_refine_ls_wR_factor_gt 0.1059
_refine_ls_wR_factor_ref 0.1095
_reflns_number_gt 3552
_reflns_number_total 3835
_reflns_threshold_expression >2sigma(I)
_cod_data_source_file b615136a.txt
_cod_data_source_block rebpma4n
_cod_original_sg_symbol_H-M P2(1)2(1)2(1)
_cod_database_code 7005037

loop_
_symmetry_equiv_pos_as_xyz
'x, y, z'
'-x+1/2, -y, z+1/2'
'-x, y+1/2, -z+1/2'
'x+1/2, -y+1/2, -z'

loop_
_atom_site_label
_atom_site_type_symbol
_atom_site_fract_x
_atom_site_fract_y
_atom_site_fract_z
_atom_site_U_iso_or_equiv
_atom_site_adp_type
_atom_site_occupancy
_atom_site_symmetry_multiplicity
_atom_site_calc_flag
_atom_site_refinement_flags
_atom_site_disorder_assembly
_atom_site_disorder_group
Re1 Re 0.10883(3) 0.41532(3) 0.11461(2) 0.03343(10) Uani 1 1 d . . .
Cl3 Cl 0.1180(4) 0.2006(2) 0.1265(2) 0.0619(7) Uani 1 1 d . . .
Cl1 Cl -0.1448(2) 0.4195(3) 0.13811(18) 0.0539(6) Uani 1 1 d . . .
Cl4 Cl 0.3526(2) 0.4320(3) 0.0686(2) 0.0493(5) Uani 1 1 d . . .
Cl2 Cl 0.1579(3) 0.4496(3) 0.28201(17) 0.0534(6) Uani 1 1 d . . .
N1 N 0.0606(7) 0.4177(7) -0.0412(5) 0.0337(13) Uani 1 1 d . . .
N2 N 0.0950(8) 0.6092(6) 0.0800(5) 0.0322(13) Uani 1 1 d . . .
C1 C 0.0545(10) 0.3169(8) -0.1018(8) 0.0402(18) Uani 1 1 d . . .
H1A H 0.0832 0.2388 -0.0785 0.048 Uiso 1 1 calc R . .
C5 C 0.0560(10) 0.6396(8) -0.0141(6) 0.0346(16) Uani 1 1 d . . .
C4 C 0.0257(9) 0.5311(8) -0.0798(6) 0.0300(15) Uani 1 1 d . . .
C8 C 0.1347(11) 0.7049(9) 0.1417(7) 0.045(2) Uani 1 1 d . . .
H8A H 0.1616 0.6879 0.2072 0.054 Uiso 1 1 calc R . .
C7 C 0.1352(11) 0.8253(9) 0.1078(8) 0.045(2) Uani 1 1 d . . .
H7A H 0.1618 0.8910 0.1495 0.054 Uiso 1 1 calc R . .
C6 C 0.0952(16) 0.8468(9) 0.0096(8) 0.056(3) Uani 1 1 d . . .
H6A H 0.0955 0.9283 -0.0146 0.067 Uiso 1 1 calc R . .
N3 N -0.0296(9) 0.5493(7) -0.1701(5) 0.0369(15) Uani 1 1 d . . .
C3 C -0.0412(11) 0.4479(9) -0.2286(6) 0.0392(18) Uani 1 1 d . . .
H3B H -0.0822 0.4566 -0.2917 0.047 Uiso 1 1 calc R . .
C2 C 0.0056(11) 0.3309(8) -0.1984(7) 0.041(2) Uani 1 1 d . . .
H2A H 0.0040 0.2635 -0.2421 0.050 Uiso 1 1 calc R . .
N4 N 0.0552(11) 0.7520(7) -0.0526(6) 0.0464(19) Uani 1 1 d . . .

loop_
_atom_site_aniso_label
_atom_site_aniso_U_11
_atom_site_aniso_U_22
_atom_site_aniso_U_33
_atom_site_aniso_U_23
_atom_site_aniso_U_13
_atom_site_aniso_U_12
Re1 0.03093(14) 0.03873(15) 0.03061(14) 0.00946(12) -0.00322(12) -0.00254(13)
Cl3 0.0689(16) 0.0415(11) 0.0754(18) 0.0224(12) -0.0180(17) -0.0076(12)
Cl1 0.0344(9) 0.0858(18) 0.0415(11) 0.0104(12) -0.0002(8) -0.0044(11)
Cl4 0.0351(10) 0.0517(14) 0.0612(14) 0.0073(11) 0.0041(9) 0.0032(9)
Cl2 0.0479(12) 0.0790(18) 0.0333(9) 0.0121(10) -0.0078(9) -0.0109(12)
N1 0.034(3) 0.034(3) 0.034(3) 0.005(3) -0.003(2) -0.002(3)
N2 0.035(3) 0.038(3) 0.023(2) 0.001(2) 0.000(2) 0.007(3)
C1 0.043(4) 0.033(4) 0.045(5) 0.000(4) 0.006(4) -0.005(3)
C5 0.035(4) 0.039(4) 0.030(4) -0.001(3) -0.004(3) 0.009(3)
C4 0.028(3) 0.033(4) 0.029(3) 0.004(3) 0.002(3) 0.005(3)
C8 0.049(5) 0.047(5) 0.038(4) -0.002(3) -0.006(4) 0.003(4)
C7 0.049(5) 0.040(4) 0.045(5) -0.015(4) -0.007(4) -0.001(3)
C6 0.078(8) 0.034(4) 0.056(6) -0.005(4) -0.007(6) 0.016(5)
N3 0.042(4) 0.044(4) 0.025(3) -0.002(3) -0.002(3) 0.008(3)
C3 0.045(5) 0.043(5) 0.030(4) -0.005(3) -0.003(3) -0.004(4)
C2 0.055(6) 0.035(4) 0.034(4) -0.008(3) 0.000(4) -0.010(4)
N4 0.074(6) 0.028(3) 0.037(3) 0.000(3) -0.009(4) 0.011(4)

loop_
_atom_type_symbol
_atom_type_description
_atom_type_scat_dispersion_real
_atom_type_scat_dispersion_imag
_atom_type_scat_source
C C 0.0033 0.0016 'International Tables Vol C Tables 4.2.6.8 and 6.1.1.4'
H H 0.0000 0.0000 'International Tables Vol C Tables 4.2.6.8 and 6.1.1.4'
N N 0.0061 0.0033 'International Tables Vol C Tables 4.2.6.8 and 6.1.1.4'
Cl Cl 0.1484 0.1585 'International Tables Vol C Tables 4.2.6.8 and 6.1.1.4'
Re Re -1.0185 7.2310 'International Tables Vol C Tables 4.2.6.8 and 6.1.1.4'

loop_
_geom_angle_atom_site_label_1
_geom_angle_atom_site_label_2
_geom_angle_atom_site_label_3
_geom_angle
_geom_angle_site_symmetry_1
_geom_angle_site_symmetry_3
_geom_angle_publ_flag
N2 Re1 N1 76.3(3) . . ?
N2 Re1 Cl3 171.27(19) . . ?
N1 Re1 Cl3 95.0(2) . . ?
N2 Re1 Cl2 93.90(19) . . ?
N1 Re1 Cl2 170.2(2) . . ?
Cl3 Re1 Cl2 94.82(11) . . ?
N2 Re1 Cl4 85.7(2) . . ?
N1 Re1 Cl4 86.4(2) . . ?
Cl3 Re1 Cl4 93.46(11) . . ?
Cl2 Re1 Cl4 93.37(10) . . ?
N2 Re1 Cl1 87.2(2) . . ?
N1 Re1 Cl1 85.77(20) . . ?
Cl3 Re1 Cl1 92.62(12) . . ?
Cl2 Re1 Cl1 93.37(9) . . ?
Cl4 Re1 Cl1 170.51(9) . . ?
C1 N1 C4 118.4(7) . . ?
C1 N1 Re1 125.9(6) . . ?
C4 N1 Re1 115.6(6) . . ?
C5 N2 C8 117.1(7) . . ?
C5 N2 Re1 117.0(5) . . ?
C8 N2 Re1 125.6(6) . . ?
N1 C1 C2 119.4(8) . . ?
N4 C5 N2 126.3(8) . . ?
N4 C5 C4 118.9(7) . . ?
N2 C5 C4 114.5(7) . . ?
N3 C4 N1 124.6(8) . . ?
N3 C4 C5 119.9(7) . . ?
N1 C4 C5 115.4(7) . . ?
N2 C8 C7 120.5(9) . . ?
C8 C7 C6 118.1(9) . . ?
N4 C6 C7 121.9(9) . . ?
C4 N3 C3 116.4(8) . . ?
N3 C3 C2 122.4(8) . . ?
C1 C2 C3 118.3(8) . . ?
C5 N4 C6 116.1(8) . . ?

loop_
_geom_bond_atom_site_label_1
_geom_bond_atom_site_label_2
_geom_bond_distance
_geom_bond_site_symmetry_2
_geom_bond_publ_flag
Re1 N2 2.131(7) . ?
Re1 N1 2.134(7) . ?
Re1 Cl3 2.306(3) . ?
Re1 Cl2 2.317(2) . ?
Re1 Cl4 2.322(2) . ?
Re1 Cl1 2.344(2) . ?
N1 C1 1.351(12) . ?
N1 C4 1.358(11) . ?
N2 C5 1.349(10) . ?
N2 C8 1.366(12) . ?
C1 C2 1.378(13) . ?
C5 N4 1.309(11) . ?
C5 C4 1.484(12) . ?
C4 N3 1.326(10) . ?
C8 C7 1.366(14) . ?
C7 C6 1.386(15) . ?
C6 N4 1.364(13) . ?
N3 C3 1.343(11) . ?
C3 C2 1.384(13) . ?

loop_
_cod_related_entry_id
_cod_related_entry_database
_cod_related_entry_code
1 ChemSpider 30652684
